data_1558985
loop_
_publ_author_name
'Thomas, Christine M.'
'Zhang, Hongtu'
'Hatzis, Gregory P.'
'Moore, Curtis'
'Dickie, Diane Amanda'

_publ_section_title
;
 Redox chemistry and H-atom abstraction reactivity of a terminal
 zirconium(IV) oxo compound mediated by an appended cobalt(I) center
;
_journal_name_full 'Chemical Science'
_journal_paper_doi 10.1039/D0SC04229C
_journal_year 2020
_chemical_formula_sum 'C110 H192 Co2 N8 Na2 O2 P6 Zr2'
_chemical_formula_weight 2190.80
_chemical_name_common 3HZ_092
_chemical_properties_physical Air-sensitive,Moisture-sensitive
_space_group_crystal_system monoclinic
_space_group_IT_number 14
_space_group_name_Hall '-P 2ybc'
_space_group_name_H-M_alt 'P 1 21/c 1'
_atom_sites_solution_hydrogens geom
_atom_sites_solution_primary dual
_audit_creation_method 'APEX3 v2017.3-0'
_audit_update_record
;
2020-07-31 deposited with the CCDC.	2020-09-04 downloaded from the CCDC.
;
_cell_angle_alpha 90
_cell_angle_beta 103.390(2)
_cell_angle_gamma 90
_cell_formula_units_Z 2
_cell_length_a 15.7918(6)
_cell_length_b 16.3859(6)
_cell_length_c 24.0430(9)
_cell_measurement_reflns_used 9665
_cell_measurement_temperature 120.(2)
_cell_measurement_theta_max 29.1542
_cell_measurement_theta_min 2.2948
_cell_volume 6052.3(4)
_computing_cell_refinement 'SAINT V8.38A (Bruker AXS Inc., 2017)'
_computing_data_collection 'Bruker Instrument Service v2012.12.0.3'
_computing_data_reduction 'SAINT V8.38A (Bruker AXS Inc., 2017)'
_computing_structure_refinement 'SHELXL-2016/6 (Sheldrick, 2016)'
_computing_structure_solution 'SHELXT, VERSION 2014/5 (Sheldrick, 2014)'
_diffrn_ambient_temperature 120.(2)
_diffrn_detector_area_resol_mean 8.3333
_diffrn_measured_fraction_theta_full 0.998
_diffrn_measured_fraction_theta_max 0.998
_diffrn_measurement_device_type 'Bruker Kappa APEXII CCD'
_diffrn_measurement_method '\f and \w scans'
_diffrn_radiation_monochromator graphite
_diffrn_radiation_type 'Mo K\a'
_diffrn_radiation_wavelength 0.71073
_diffrn_reflns_av_R_equivalents 0.0435
_diffrn_reflns_av_unetI/netI 0.0473
_diffrn_reflns_limit_h_max 21
_diffrn_reflns_limit_h_min -21
_diffrn_reflns_limit_k_max 22
_diffrn_reflns_limit_k_min -20
_diffrn_reflns_limit_l_max 21
_diffrn_reflns_limit_l_min -33
_diffrn_reflns_number 73851
_diffrn_reflns_theta_full 29.61
_diffrn_reflns_theta_max 29.61
_diffrn_reflns_theta_min 1.32
_diffrn_source 'fine-focus tube'
_exptl_absorpt_coefficient_mu 0.570
_exptl_absorpt_correction_T_max 0.85
_exptl_absorpt_correction_T_min 0.72
_exptl_absorpt_correction_type multi-scan
_exptl_absorpt_process_details
;
SADABS V2016/2 - Bruker AXS area detector scaling and absorption correction
;
_exptl_crystal_colour yellow
_exptl_crystal_density_diffrn 1.202
_exptl_crystal_density_method 'not measured'
_exptl_crystal_description block
_exptl_crystal_F_000 2340
_exptl_crystal_recrystallization_method 'Re-crystallisation from solvent: pentane, tetrahydrofuran'
_exptl_crystal_size_max 0.556
_exptl_crystal_size_mid 0.447
_exptl_crystal_size_min 0.289
_refine_diff_density_max 0.772
_refine_diff_density_min -0.669
_refine_ls_extinction_method none
_refine_ls_goodness_of_fit_ref 1.025
_refine_ls_hydrogen_treatment constr
_refine_ls_matrix_type full
_refine_ls_number_parameters 630
_refine_ls_number_reflns 17018
_refine_ls_number_restraints 1
_refine_ls_restrained_S_all 1.025
_refine_ls_R_factor_all 0.0670
_refine_ls_R_factor_gt 0.0407
_refine_ls_shift/su_max 0.004
_refine_ls_shift/su_mean 0.000
_refine_ls_structure_factor_coef Fsqd
_refine_ls_weighting_details 'w=1/[\s^2^(Fo^2^)+(0.0473P)^2^+3.4786P] where P=(Fo^2^+2Fc^2^)/3'
_refine_ls_weighting_scheme calc
_refine_ls_wR_factor_gt 0.0938
_refine_ls_wR_factor_ref 0.1058
_reflns_number_gt 12442
_reflns_number_total 17018
_reflns_threshold_expression 'I > 2\s(I)'
_cod_data_source_file d0sc04229c2.cif
_cod_data_source_block 3
_cod_depositor_comments
;
The following automatic conversions were performed:

data item '_exptl_absorpt_correction_type' value 'Multi-Scan' was
changed to 'multi-scan' in accordance with the
/home/data/users/saulius/crontab/automatic-downloads/rss-feeds/RSC/lib/dictionaries/cif_core.dic
dictionary named 'cif_core.dic' version 2.4.2 last updated on
2011-04-26.

Automatic conversion script
Id: cif_fix_values 7556 2019-12-06 15:28:31Z antanas 
;
_cod_original_sg_symbol_H-M 'P 21/c'
_cod_database_code 1558985

loop_
_space_group_symop_operation_xyz
'x, y, z'
'-x, y+1/2, -z+1/2'
'-x, -y, -z'
'x, -y-1/2, z-1/2'

loop_
_atom_site_type_symbol
_atom_site_label
_atom_site_fract_x
_atom_site_fract_y
_atom_site_fract_z
_atom_site_U_iso_or_equiv
_atom_site_adp_type
_atom_site_calc_flag
_atom_site_refinement_flags_adp
_atom_site_refinement_flags_occupancy
_atom_site_refinement_flags_posn
_atom_site_occupancy
_atom_site_disorder_assembly
_atom_site_disorder_group
Zr Zr1 0.68016(2) 0.53216(2) 0.61048(2) 0.01657(5) Uani d . . . 1.0 . .
Co Co1 0.82466(2) 0.56467(2) 0.70113(2) 0.01724(7) Uani d . . . 1.0 . .
P P1 0.74440(3) 0.67850(3) 0.68005(2) 0.01809(11) Uani d . . . 1.0 . .
P P2 0.74808(3) 0.45988(3) 0.72431(2) 0.01896(11) Uani d . . . 1.0 . .
P P3 0.87172(3) 0.52922(3) 0.62326(2) 0.01696(11) Uani d . . . 1.0 . .
Na Na1 0.44933(8) 0.55887(10) 0.53008(5) 0.0451(4) Uani d . P . 0.808(3) A 1
Na Na1A 0.4407(6) 0.4908(7) 0.5410(4) 0.0451(4) Uani d . P . 0.119(2) A 2
Na Na1B 0.4926(9) 0.5890(10) 0.4805(6) 0.0451(4) Uani d . P . 0.072(2) A 3
O O1 0.58378(10) 0.51109(10) 0.55133(6) 0.0251(3) Uani d . . . 1.0 . .
N N1 0.64689(11) 0.65175(11) 0.63731(7) 0.0194(4) Uani d . . . 1.0 . .
N N2 0.66912(11) 0.43258(11) 0.66682(7) 0.0195(4) Uani d . . . 1.0 . .
N N3 0.78459(11) 0.52437(11) 0.56636(7) 0.0183(3) Uani d . . . 1.0 . .
N N4 0.98857(14) 0.57955(17) 0.79160(9) 0.0462(6) Uani d . . . 1.0 . .
C C1 0.92428(14) 0.57799(14) 0.75540(9) 0.0241(5) Uani d . . . 1.0 . .
C C2 1.06060(16) 0.60771(16) 0.83418(10) 0.0350(6) Uani d . . . 1.0 . .
C C3 1.0369(3) 0.5976(4) 0.89134(15) 0.1078(18) Uani d . . . 1.0 . .
H H3A 0.980964 0.624373 0.890087 0.162 Uiso calc U . R 1.0 . .
H H3B 1.082069 0.622476 0.921445 0.162 Uiso calc U . R 1.0 . .
H H3C 1.032197 0.539368 0.899476 0.162 Uiso calc U . R 1.0 . .
C C4 1.1403(2) 0.5623(2) 0.82915(19) 0.0787(13) Uani d . . . 1.0 . .
H H4A 1.132665 0.504107 0.836011 0.118 Uiso calc U . R 1.0 . .
H H4B 1.190572 0.583146 0.857456 0.118 Uiso calc U . R 1.0 . .
H H4C 1.149963 0.569824 0.79066 0.118 Uiso calc U . R 1.0 . .
C C5 1.0726(2) 0.6971(2) 0.8241(2) 0.0945(16) Uani d . . . 1.0 . .
H H5A 1.094238 0.704024 0.789311 0.142 Uiso calc U . R 1.0 . .
H H5B 1.114611 0.720152 0.856754 0.142 Uiso calc U . R 1.0 . .
H H5C 1.016641 0.725242 0.819497 0.142 Uiso calc U . R 1.0 . .
C C6 0.72490(14) 0.73013(14) 0.74556(9) 0.0234(4) Uani d . . . 1.0 . .
H H6 0.686295 0.692462 0.761186 0.028 Uiso calc U . R 1.0 . .
C C7 0.80747(16) 0.73977(16) 0.79322(9) 0.0312(5) Uani d . . . 1.0 . .
H H7A 0.838033 0.687356 0.799855 0.047 Uiso calc U . R 1.0 . .
H H7B 0.79165 0.757485 0.828405 0.047 Uiso calc U . R 1.0 . .
H H7C 0.845555 0.780638 0.781877 0.047 Uiso calc U . R 1.0 . .
C C8 0.67691(16) 0.81216(14) 0.73650(10) 0.0309(5) Uani d . . . 1.0 . .
H H8A 0.717625 0.855344 0.731827 0.046 Uiso calc U . R 1.0 . .
H H8B 0.653031 0.82432 0.76975 0.046 Uiso calc U . R 1.0 . .
H H8C 0.629399 0.809218 0.702152 0.046 Uiso calc U . R 1.0 . .
C C9 0.79035(14) 0.75944(13) 0.64072(9) 0.0232(4) Uani d . . . 1.0 . .
H H9 0.800058 0.731659 0.605691 0.028 Uiso calc U . R 1.0 . .
C C10 0.88077(16) 0.78776(16) 0.67285(11) 0.0332(5) Uani d . . . 1.0 . .
H H10A 0.874977 0.8276 0.702147 0.05 Uiso calc U . R 1.0 . .
H H10B 0.910858 0.813091 0.645903 0.05 Uiso calc U . R 1.0 . .
H H10C 0.914413 0.740735 0.691093 0.05 Uiso calc U . R 1.0 . .
C C11 0.73451(16) 0.83429(14) 0.61832(10) 0.0311(5) Uani d . . . 1.0 . .
H H11A 0.673542 0.817674 0.605113 0.047 Uiso calc U . R 1.0 . .
H H11B 0.754766 0.858516 0.586449 0.047 Uiso calc U . R 1.0 . .
H H11C 0.739548 0.874524 0.649072 0.047 Uiso calc U . R 1.0 . .
C C12 0.56909(14) 0.69695(13) 0.61476(9) 0.0217(4) Uani d . . . 1.0 . .
C C13 0.54940(14) 0.72355(14) 0.55690(9) 0.0249(5) Uani d . . . 1.0 . .
C C14 0.47353(15) 0.76654(14) 0.53514(10) 0.0288(5) Uani d . . . 1.0 . .
H H14 0.461599 0.783879 0.496397 0.035 Uiso calc U . R 1.0 . .
C C15 0.41405(15) 0.78535(14) 0.56782(10) 0.0287(5) Uani d . . . 1.0 . .
C C16 0.43121(14) 0.75531(14) 0.62284(10) 0.0275(5) Uani d . . . 1.0 . .
H H16 0.390135 0.765196 0.645345 0.033 Uiso calc U . R 1.0 . .
C C17 0.50602(14) 0.71115(14) 0.64692(9) 0.0234(4) Uani d . . . 1.0 . .
C C18 0.51439(15) 0.67950(15) 0.70695(10) 0.0280(5) Uani d . . . 1.0 . .
H H18A 0.560383 0.63812 0.715448 0.042 Uiso calc U . R 1.0 . .
H H18B 0.459046 0.655155 0.710183 0.042 Uiso calc U . R 1.0 . .
H H18C 0.529156 0.724695 0.73417 0.042 Uiso calc U . R 1.0 . .
C C19 0.33423(17) 0.83680(16) 0.54453(12) 0.0400(6) Uani d . . . 1.0 . .
H H19A 0.34401 0.892333 0.559796 0.06 Uiso calc U . R 1.0 . .
H H19B 0.283956 0.812912 0.555974 0.06 Uiso calc U . R 1.0 . .
H H19C 0.322979 0.838501 0.50271 0.06 Uiso calc U . R 1.0 . .
C C20 0.61012(16) 0.70675(16) 0.51846(10) 0.0327(5) Uani d . . . 1.0 . .
H H20A 0.618553 0.647727 0.515968 0.049 Uiso calc U . R 1.0 A 3
H H20B 0.666326 0.733035 0.534113 0.049 Uiso calc U . R 1.0 A 3
H H20C 0.585049 0.728537 0.48023 0.049 Uiso calc U . R 1.0 A 3
C C21 0.80901(14) 0.36581(14) 0.75383(9) 0.0241(4) Uani d . . . 1.0 . .
H H21 0.826483 0.33955 0.720646 0.029 Uiso calc U . R 1.0 . .
C C22 0.89426(15) 0.38330(15) 0.79736(10) 0.0318(5) Uani d . . . 1.0 . .
H H22A 0.927913 0.423866 0.781625 0.048 Uiso calc U . R 1.0 . .
H H22B 0.928059 0.3328 0.805699 0.048 Uiso calc U . R 1.0 . .
H H22C 0.881449 0.404459 0.832645 0.048 Uiso calc U . R 1.0 . .
C C23 0.75882(16) 0.29975(15) 0.77834(11) 0.0345(6) Uani d . . . 1.0 . .
H H23A 0.755703 0.314785 0.817268 0.052 Uiso calc U . R 1.0 . .
H H23B 0.788968 0.247332 0.779139 0.052 Uiso calc U . R 1.0 . .
H H23C 0.699798 0.295006 0.754242 0.052 Uiso calc U . R 1.0 . .
C C24 0.69191(14) 0.49535(14) 0.78055(9) 0.0239(4) Uani d . . . 1.0 . .
H H24 0.657926 0.54447 0.763644 0.029 Uiso calc U . R 1.0 . .
C C25 0.75602(17) 0.52713(16) 0.83392(10) 0.0333(5) Uani d . . . 1.0 . .
H H25A 0.782336 0.48092 0.857591 0.05 Uiso calc U . R 1.0 . .
H H25B 0.725059 0.561852 0.855861 0.05 Uiso calc U . R 1.0 . .
H H25C 0.801718 0.558972 0.822495 0.05 Uiso calc U . R 1.0 . .
C C26 0.62529(18) 0.43958(17) 0.79824(11) 0.0383(6) Uani d . . . 1.0 . .
H H26A 0.593172 0.409337 0.764805 0.057 Uiso calc U . R 1.0 . .
H H26B 0.584553 0.472562 0.813925 0.057 Uiso calc U . R 1.0 . .
H H26C 0.655379 0.40105 0.827357 0.057 Uiso calc U . R 1.0 . .
C C27 0.60137(13) 0.37274(14) 0.65802(8) 0.0216(4) Uani d . . . 1.0 . .
C C28 0.61605(14) 0.29072(14) 0.64513(9) 0.0250(5) Uani d . . . 1.0 . .
C C29 0.54750(16) 0.23501(15) 0.63568(9) 0.0289(5) Uani d . . . 1.0 . .
H H29 0.559199 0.179587 0.62859 0.035 Uiso calc U . R 1.0 . .
C C30 0.46336(15) 0.25703(15) 0.63619(9) 0.0292(5) Uani d . . . 1.0 . .
C C31 0.44830(15) 0.33866(15) 0.64506(9) 0.0288(5) Uani d . . . 1.0 . .
H H31 0.390403 0.355932 0.643621 0.035 Uiso calc U . R 1.0 . .
C C32 0.51458(14) 0.39635(14) 0.65598(9) 0.0253(5) Uani d . . . 1.0 . .
C C33 0.49091(16) 0.48267(16) 0.66562(11) 0.0339(6) Uani d . . . 1.0 . .
H H33A 0.49967 0.492703 0.706746 0.051 Uiso calc U . R 1.0 A 2
H H33B 0.429708 0.492131 0.64679 0.051 Uiso calc U . R 1.0 A 2
H H33C 0.527823 0.519769 0.649656 0.051 Uiso calc U . R 1.0 A 2
C C34 0.39110(17) 0.19451(17) 0.62639(11) 0.0395(6) Uani d . . . 1.0 . .
H H34A 0.385634 0.169157 0.588804 0.059 Uiso calc U . R 1.0 . .
H H34B 0.336177 0.221308 0.627849 0.059 Uiso calc U . R 1.0 . .
H H34C 0.404614 0.152514 0.656148 0.059 Uiso calc U . R 1.0 . .
C C35 0.70363(15) 0.25868(15) 0.64032(11) 0.0302(5) Uani d . . . 1.0 . .
H H35A 0.743042 0.304575 0.639342 0.045 Uiso calc U . R 1.0 . .
H H35B 0.696828 0.226658 0.605136 0.045 Uiso calc U . R 1.0 . .
H H35C 0.727905 0.223977 0.673367 0.045 Uiso calc U . R 1.0 . .
C C36 0.95236(13) 0.60064(13) 0.60372(9) 0.0211(4) Uani d . . . 1.0 . .
H H36 0.919307 0.651951 0.590889 0.025 Uiso calc U . R 1.0 . .
C C37 1.02657(14) 0.62572(15) 0.65378(10) 0.0286(5) Uani d . . . 1.0 . .
H H37A 1.002513 0.643375 0.685899 0.043 Uiso calc U . R 1.0 . .
H H37B 1.059289 0.670749 0.641939 0.043 Uiso calc U . R 1.0 . .
H H37C 1.065482 0.579121 0.665578 0.043 Uiso calc U . R 1.0 . .
C C38 0.99151(15) 0.57482(14) 0.55375(10) 0.0270(5) Uani d . . . 1.0 . .
H H38A 1.038821 0.535813 0.567343 0.04 Uiso calc U . R 1.0 . .
H H38B 1.014382 0.62296 0.537954 0.04 Uiso calc U . R 1.0 . .
H H38C 0.946371 0.549173 0.52399 0.04 Uiso calc U . R 1.0 . .
C C39 0.92575(14) 0.42689(13) 0.63029(9) 0.0225(4) Uani d . . . 1.0 . .
H H39 0.882435 0.388666 0.640589 0.027 Uiso calc U . R 1.0 . .
C C40 0.94956(16) 0.38851(15) 0.57756(10) 0.0297(5) Uani d . . . 1.0 . .
H H40A 0.905378 0.403125 0.543176 0.045 Uiso calc U . R 1.0 . .
H H40B 0.952008 0.329014 0.581757 0.045 Uiso calc U . R 1.0 . .
H H40C 1.006459 0.408943 0.574146 0.045 Uiso calc U . R 1.0 . .
C C41 1.00514(16) 0.42288(16) 0.68058(10) 0.0335(6) Uani d . . . 1.0 . .
H H41A 1.055541 0.446721 0.66927 0.05 Uiso calc U . R 1.0 . .
H H41B 1.017524 0.365823 0.691782 0.05 Uiso calc U . R 1.0 . .
H H41C 0.993255 0.453519 0.712947 0.05 Uiso calc U . R 1.0 . .
C C42 0.77479(13) 0.50541(14) 0.50727(8) 0.0207(4) Uani d . . . 1.0 . .
C C43 0.74724(14) 0.42628(14) 0.48700(9) 0.0256(5) Uani d . . . 1.0 . .
C C44 0.73473(15) 0.40825(16) 0.42901(10) 0.0297(5) Uani d . . . 1.0 . .
H H44 0.716793 0.354733 0.416298 0.036 Uiso calc U . R 1.0 . .
C C45 0.74740(14) 0.46523(16) 0.38917(9) 0.0283(5) Uani d . . . 1.0 . .
C C46 0.77072(14) 0.54299(15) 0.40897(9) 0.0271(5) Uani d . . . 1.0 . .
H H46 0.778749 0.583409 0.382331 0.033 Uiso calc U . R 1.0 . .
C C47 0.78307(14) 0.56494(14) 0.46650(9) 0.0225(4) Uani d . . . 1.0 . .
C C48 0.80326(15) 0.65264(14) 0.48156(9) 0.0276(5) Uani d . . . 1.0 . .
H H48A 0.797316 0.662856 0.520634 0.041 Uiso calc U . R 1.0 . .
H H48B 0.762674 0.68766 0.454911 0.041 Uiso calc U . R 1.0 . .
H H48C 0.863 0.664765 0.47898 0.041 Uiso calc U . R 1.0 . .
C C49 0.73412(17) 0.44338(18) 0.32661(10) 0.0372(6) Uani d . . . 1.0 . .
H H49A 0.769448 0.395466 0.322729 0.056 Uiso calc U . R 1.0 . .
H H49B 0.751764 0.48944 0.305867 0.056 Uiso calc U . R 1.0 . .
H H49C 0.672537 0.431067 0.3107 0.056 Uiso calc U . R 1.0 . .
C C50 0.73117(17) 0.36105(15) 0.52689(10) 0.0323(5) Uani d . . . 1.0 . .
H H50A 0.690169 0.381201 0.548696 0.048 Uiso calc U . R 1.0 . .
H H50B 0.786218 0.34638 0.553268 0.048 Uiso calc U . R 1.0 . .
H H50C 0.7066 0.312854 0.504822 0.048 Uiso calc U . R 1.0 . .
C C51 1.0911(2) 0.8046(2) 0.54250(14) 0.0546(8) Uani d . . . 1.0 . .
H H51A 1.104197 0.82139 0.582698 0.082 Uiso calc U . R 1.0 . .
H H51B 1.116537 0.843889 0.520286 0.082 Uiso calc U . R 1.0 . .
H H51C 1.115916 0.75038 0.5394 0.082 Uiso calc U . R 1.0 . .
C C52 0.9933(2) 0.80153(19) 0.51946(13) 0.0486(7) Uani d . . . 1.0 . .
H H52A 0.981187 0.780349 0.479842 0.058 Uiso calc U . R 1.0 . .
H H52B 0.968596 0.762228 0.542685 0.058 Uiso calc U . R 1.0 . .
C C53 0.9470(2) 0.88203(17) 0.51921(12) 0.0470(7) Uani d . . . 1.0 . .
H H53A 0.975917 0.923193 0.499763 0.056 Uiso calc U . R 1.0 . .
H H53B 0.953002 0.900185 0.559206 0.056 Uiso calc U . R 1.0 . .
C C54 0.8511(2) 0.87897(18) 0.48982(13) 0.0479(7) Uani d . . . 1.0 . .
H H54A 0.845254 0.863493 0.449307 0.057 Uiso calc U . R 1.0 . .
H H54B 0.822818 0.835823 0.508004 0.057 Uiso calc U . R 1.0 . .
C C55 0.8032(2) 0.95871(19) 0.49199(14) 0.0572(9) Uani d . . . 1.0 . .
H H55A 0.806758 0.973651 0.531932 0.086 Uiso calc U . R 1.0 . .
H H55B 0.742048 0.952316 0.471995 0.086 Uiso calc U . R 1.0 . .
H H55C 0.829964 1.001701 0.473453 0.086 Uiso calc U . R 1.0 . .

loop_
_atom_site_aniso_label
_atom_site_aniso_U_11
_atom_site_aniso_U_22
_atom_site_aniso_U_33
_atom_site_aniso_U_12
_atom_site_aniso_U_13
_atom_site_aniso_U_23
Zr1 0.01166(9) 0.02159(10) 0.01529(9) 0.00023(8) 0.00072(7) -0.00163(8)
Co1 0.01322(13) 0.02129(14) 0.01585(13) -0.00057(11) 0.00061(10) -0.00118(11)
P1 0.0159(3) 0.0210(3) 0.0169(2) -0.0006(2) 0.0028(2) -0.0022(2)
P2 0.0153(2) 0.0232(3) 0.0175(2) 0.0003(2) 0.0020(2) 0.0017(2)
P3 0.0128(2) 0.0196(3) 0.0180(2) 0.0005(2) 0.00266(19) -0.0011(2)
Na1 0.0247(7) 0.0653(11) 0.0374(7) 0.0160(7) -0.0094(5) -0.0266(7)
Na1A 0.0247(7) 0.0653(11) 0.0374(7) 0.0160(7) -0.0094(5) -0.0266(7)
Na1B 0.0247(7) 0.0653(11) 0.0374(7) 0.0160(7) -0.0094(5) -0.0266(7)
O1 0.0165(7) 0.0348(9) 0.0211(7) -0.0008(7) -0.0018(6) -0.0046(7)
N1 0.0134(8) 0.0242(9) 0.0195(8) 0.0023(7) 0.0018(7) -0.0026(7)
N2 0.0132(8) 0.0233(9) 0.0206(8) -0.0025(7) 0.0012(7) 0.0000(7)
N3 0.0146(8) 0.0233(9) 0.0164(8) 0.0000(7) 0.0022(6) -0.0029(7)
N4 0.0248(11) 0.0807(19) 0.0278(11) -0.0120(12) -0.0045(9) -0.0061(11)
C1 0.0224(11) 0.0303(12) 0.0188(10) -0.0034(9) 0.0028(8) -0.0002(9)
C2 0.0282(13) 0.0401(15) 0.0294(12) -0.0083(11) -0.0086(10) -0.0039(11)
C3 0.107(4) 0.177(5) 0.0328(19) -0.004(4) 0.003(2) 0.004(3)
C4 0.0403(19) 0.061(2) 0.118(3) 0.0157(17) -0.017(2) -0.025(2)
C5 0.044(2) 0.043(2) 0.196(5) -0.0123(17) 0.027(3) -0.025(3)
C6 0.0245(11) 0.0262(11) 0.0194(10) -0.0015(9) 0.0051(8) -0.0046(9)
C7 0.0305(13) 0.0375(14) 0.0237(11) -0.0024(11) 0.0021(9) -0.0098(10)
C8 0.0348(13) 0.0286(12) 0.0317(12) 0.0013(10) 0.0127(10) -0.0075(10)
C9 0.0232(11) 0.0233(11) 0.0240(10) -0.0028(9) 0.0069(9) -0.0005(9)
C10 0.0257(12) 0.0322(13) 0.0414(14) -0.0075(10) 0.0072(11) 0.0026(11)
C11 0.0333(13) 0.0247(12) 0.0364(13) 0.0009(10) 0.0104(11) 0.0064(10)
C12 0.0181(10) 0.0215(11) 0.0246(10) 0.0009(8) 0.0030(8) -0.0032(9)
C13 0.0224(11) 0.0255(11) 0.0244(11) 0.0035(9) 0.0008(9) -0.0003(9)
C14 0.0281(12) 0.0257(12) 0.0267(11) 0.0042(10) -0.0059(9) -0.0008(9)
C15 0.0193(11) 0.0204(11) 0.0413(13) 0.0033(9) -0.0035(10) -0.0066(10)
C16 0.0190(11) 0.0241(11) 0.0388(13) 0.0016(9) 0.0051(9) -0.0087(10)
C17 0.0170(10) 0.0242(11) 0.0280(11) 0.0004(9) 0.0031(8) -0.0064(9)
C18 0.0213(11) 0.0339(13) 0.0306(12) 0.0013(10) 0.0094(9) -0.0031(10)
C19 0.0272(13) 0.0318(14) 0.0539(16) 0.0119(11) -0.0050(12) -0.0043(12)
C20 0.0346(13) 0.0413(14) 0.0217(11) 0.0086(11) 0.0059(10) 0.0049(10)
C21 0.0209(11) 0.0243(11) 0.0257(11) 0.0019(9) 0.0025(9) 0.0044(9)
C22 0.0223(12) 0.0323(13) 0.0367(13) 0.0042(10) -0.0014(10) 0.0082(11)
C23 0.0300(13) 0.0321(13) 0.0383(13) -0.0024(11) 0.0017(11) 0.0119(11)
C24 0.0218(11) 0.0276(11) 0.0228(10) 0.0024(9) 0.0064(8) 0.0025(9)
C25 0.0348(14) 0.0407(14) 0.0240(11) 0.0045(11) 0.0059(10) -0.0040(10)
C26 0.0431(16) 0.0434(15) 0.0343(13) -0.0094(13) 0.0212(12) -0.0007(11)
C27 0.0172(10) 0.0288(11) 0.0182(9) -0.0043(9) 0.0031(8) 0.0003(8)
C28 0.0224(11) 0.0284(12) 0.0240(10) -0.0034(9) 0.0047(9) 0.0005(9)
C29 0.0322(13) 0.0268(12) 0.0274(11) -0.0074(10) 0.0062(10) -0.0013(9)
C30 0.0268(12) 0.0393(14) 0.0209(10) -0.0134(10) 0.0044(9) 0.0028(10)
C31 0.0184(11) 0.0420(14) 0.0259(11) -0.0050(10) 0.0052(9) 0.0051(10)
C32 0.0198(11) 0.0323(12) 0.0243(10) -0.0028(9) 0.0062(9) 0.0002(9)
C33 0.0207(12) 0.0395(15) 0.0427(14) 0.0024(10) 0.0099(10) 0.0013(11)
C34 0.0340(14) 0.0495(16) 0.0348(13) -0.0204(13) 0.0078(11) 0.0030(12)
C35 0.0266(12) 0.0259(12) 0.0378(13) -0.0007(10) 0.0072(10) -0.0040(10)
C36 0.0182(10) 0.0228(11) 0.0232(10) -0.0005(8) 0.0063(8) 0.0002(8)
C37 0.0189(11) 0.0361(13) 0.0301(12) -0.0063(10) 0.0043(9) 0.0007(10)
C38 0.0235(11) 0.0297(12) 0.0309(12) -0.0003(9) 0.0126(9) -0.0017(10)
C39 0.0212(11) 0.0213(11) 0.0258(11) 0.0029(8) 0.0070(9) 0.0005(9)
C40 0.0292(12) 0.0276(12) 0.0337(12) 0.0047(10) 0.0103(10) -0.0021(10)
C41 0.0304(13) 0.0351(14) 0.0320(12) 0.0145(11) 0.0008(10) -0.0007(11)
C42 0.0155(10) 0.0278(11) 0.0184(9) 0.0032(8) 0.0030(8) -0.0040(8)
C43 0.0200(11) 0.0312(12) 0.0253(11) -0.0011(9) 0.0043(9) -0.0063(9)
C44 0.0209(11) 0.0366(13) 0.0295(12) -0.0005(10) 0.0015(9) -0.0144(10)
C45 0.0172(10) 0.0466(15) 0.0194(10) 0.0077(10) 0.0007(8) -0.0079(10)
C46 0.0195(11) 0.0417(14) 0.0200(10) 0.0098(10) 0.0045(8) 0.0023(10)
C47 0.0165(10) 0.0304(12) 0.0203(10) 0.0051(9) 0.0035(8) -0.0006(9)
C48 0.0285(12) 0.0308(12) 0.0229(11) 0.0057(10) 0.0052(9) 0.0032(9)
C49 0.0263(13) 0.0622(18) 0.0217(11) 0.0078(12) 0.0028(9) -0.0116(11)
C50 0.0336(13) 0.0311(13) 0.0322(12) -0.0076(11) 0.0077(10) -0.0093(10)
C51 0.054(2) 0.054(2) 0.0545(19) -0.0081(16) 0.0089(15) -0.0052(15)
C52 0.0491(18) 0.0457(17) 0.0535(18) -0.0061(14) 0.0166(15) -0.0017(14)
C53 0.063(2) 0.0386(16) 0.0437(16) -0.0067(14) 0.0212(15) -0.0035(13)
C54 0.0568(19) 0.0415(16) 0.0500(17) -0.0007(14) 0.0219(15) -0.0041(13)
C55 0.075(2) 0.0488(19) 0.0493(18) 0.0098(17) 0.0180(17) 0.0043(15)

loop_
_atom_type_symbol
_atom_type_description
_atom_type_scat_dispersion_real
_atom_type_scat_dispersion_imag
_atom_type_scat_source
C C 0.0033 0.0016 'International Tables Vol C Tables 4.2.6.8 and 6.1.1.4'
H H 0.0000 0.0000 'International Tables Vol C Tables 4.2.6.8 and 6.1.1.4'
Co Co 0.3494 0.9721 'International Tables Vol C Tables 4.2.6.8 and 6.1.1.4'
N N 0.0061 0.0033 'International Tables Vol C Tables 4.2.6.8 and 6.1.1.4'
Na Na 0.0362 0.0249 'International Tables Vol C Tables 4.2.6.8 and 6.1.1.4'
O O 0.0106 0.0060 'International Tables Vol C Tables 4.2.6.8 and 6.1.1.4'
P P 0.1023 0.0942 'International Tables Vol C Tables 4.2.6.8 and 6.1.1.4'
Zr Zr -2.9673 0.5597 'International Tables Vol C Tables 4.2.6.8 and 6.1.1.4'

loop_
_geom_angle_atom_site_label_1
_geom_angle_atom_site_label_2
_geom_angle_atom_site_label_3
_geom_angle_site_symmetry_1
_geom_angle_site_symmetry_3
_geom_angle
_geom_angle_publ_flag
O1 Zr1 N2 . . 99.75(7) ?
O1 Zr1 N3 . . 101.31(6) ?
N2 Zr1 N3 . . 116.49(6) ?
O1 Zr1 N1 . . 100.59(7) ?
N2 Zr1 N1 . . 115.96(6) ?
N3 Zr1 N1 . . 117.71(7) ?
O1 Zr1 Co1 . . 179.20(5) ?
N2 Zr1 Co1 . . 79.96(5) ?
N3 Zr1 Co1 . . 79.48(4) ?
N1 Zr1 Co1 . . 78.90(5) ?
O1 Zr1 P2 . . 133.89(5) ?
N2 Zr1 P2 . . 34.55(5) ?
N3 Zr1 P2 . . 106.08(5) ?
N1 Zr1 P2 . . 98.53(5) ?
Co1 Zr1 P2 . . 45.740(12) ?
O1 Zr1 P1 . . 133.98(5) ?
N2 Zr1 P1 . . 108.96(5) ?
N3 Zr1 P1 . . 97.14(5) ?
N1 Zr1 P1 . . 34.41(5) ?
Co1 Zr1 P1 . . 45.626(12) ?
P2 Zr1 P1 . . 78.326(16) ?
O1 Zr1 P3 . . 135.25(5) ?
N2 Zr1 P3 . . 98.72(5) ?
N3 Zr1 P3 . . 34.41(4) ?
N1 Zr1 P3 . . 107.19(5) ?
Co1 Zr1 P3 . . 45.558(12) ?
P2 Zr1 P3 . . 75.782(15) ?
P1 Zr1 P3 . . 75.372(15) ?
O1 Zr1 Na1B . 3_666 22.7(3) ?
N2 Zr1 Na1B . 3_666 78.9(3) ?
N3 Zr1 Na1B . 3_666 102.9(2) ?
N1 Zr1 Na1B . 3_666 118.0(2) ?
Co1 Zr1 Na1B . 3_666 157.3(3) ?
P2 Zr1 Na1B . 3_666 113.4(3) ?
P1 Zr1 Na1B . 3_666 152.4(2) ?
P3 Zr1 Na1B . 3_666 130.8(2) ?
O1 Zr1 Na1A . 3_666 24.26(16) ?
N2 Zr1 Na1A . 3_666 116.2(2) ?
N3 Zr1 Na1A . 3_666 77.90(15) ?
N1 Zr1 Na1A . 3_666 106.17(17) ?
Co1 Zr1 Na1A . 3_666 156.48(16) ?
P2 Zr1 Na1A . 3_666 149.6(2) ?
P1 Zr1 Na1A . 3_666 131.72(19) ?
P3 Zr1 Na1A . 3_666 112.29(14) ?
O1 Zr1 Na1 . . 25.56(5) ?
N2 Zr1 Na1 . . 101.70(5) ?
N3 Zr1 Na1 . . 121.13(5) ?
N1 Zr1 Na1 . . 76.89(5) ?
Co1 Zr1 Na1 . . 153.73(2) ?
P2 Zr1 Na1 . . 129.01(3) ?
P1 Zr1 Na1 . . 111.26(2) ?
P3 Zr1 Na1 . . 154.71(3) ?
O1 Zr1 Na1A . . 23.26(15) ?
N2 Zr1 Na1A . . 85.68(19) ?
N3 Zr1 Na1A . . 124.39(14) ?
N1 Zr1 Na1A . . 90.39(16) ?
Co1 Zr1 Na1A . . 155.96(14) ?
P2 Zr1 Na1A . . 116.43(18) ?
P1 Zr1 Na1A . . 124.35(14) ?
P3 Zr1 Na1A . . 157.37(12) ?
Na1A Zr1 Na1A 3_666 . 47.4(3) ?
C1 Co1 P2 . . 109.99(7) ?
C1 Co1 P3 . . 103.42(7) ?
P2 Co1 P3 . . 108.11(2) ?
C1 Co1 P1 . . 114.43(8) ?
P2 Co1 P1 . . 112.53(2) ?
P3 Co1 P1 . . 107.77(2) ?
C1 Co1 Zr1 . . 173.61(7) ?
P2 Co1 Zr1 . . 70.178(16) ?
P3 Co1 Zr1 . . 70.801(16) ?
P1 Co1 Zr1 . . 70.658(16) ?
N1 P1 C9 . . 106.29(9) ?
N1 P1 C6 . . 108.80(9) ?
C9 P1 C6 . . 105.25(10) ?
N1 P1 Co1 . . 107.90(6) ?
C9 P1 Co1 . . 116.00(7) ?
C6 P1 Co1 . . 112.27(7) ?
N1 P1 Zr1 . . 46.08(6) ?
C9 P1 Zr1 . . 114.23(7) ?
C6 P1 Zr1 . . 137.52(7) ?
Co1 P1 Zr1 . . 63.717(15) ?
N2 P2 C21 . . 108.01(10) ?
N2 P2 C24 . . 106.79(9) ?
C21 P2 C24 . . 105.67(10) ?
N2 P2 Co1 . . 109.69(6) ?
C21 P2 Co1 . . 117.78(7) ?
C24 P2 Co1 . . 108.33(8) ?
N2 P2 Zr1 . . 46.15(6) ?
C21 P2 Zr1 . . 136.82(7) ?
C24 P2 Zr1 . . 114.48(7) ?
Co1 P2 Zr1 . . 64.082(15) ?
N3 P3 C36 . . 107.35(9) ?
N3 P3 C39 . . 107.30(9) ?
C36 P3 C39 . . 105.13(10) ?
N3 P3 Co1 . . 108.67(6) ?
C36 P3 Co1 . . 115.11(7) ?
C39 P3 Co1 . . 112.87(7) ?
N3 P3 Zr1 . . 45.83(6) ?
C36 P3 Zr1 . . 134.53(7) ?
C39 P3 Zr1 . . 117.14(7) ?
Co1 P3 Zr1 . . 63.641(14) ?
O1 Na1 O1 . 3_666 92.20(7) ?
O1 Na1 C43 . 3_666 162.69(10) ?
O1 Na1 C43 3_666 3_666 84.14(7) ?
O1 Na1 Na1 . 3_666 46.30(5) ?
O1 Na1 Na1 3_666 3_666 45.91(5) ?
C43 Na1 Na1 3_666 3_666 127.76(8) ?
O1 Na1 C13 . . 81.08(7) ?
O1 Na1 C13 3_666 . 129.26(9) ?
C43 Na1 C13 3_666 . 114.25(7) ?
Na1 Na1 C13 3_666 . 110.26(8) ?
O1 Na1 Zr1 . . 21.29(4) ?
O1 Na1 Zr1 3_666 . 113.42(6) ?
C43 Na1 Zr1 3_666 . 157.12(6) ?
Na1 Na1 Zr1 3_666 . 67.54(4) ?
C13 Na1 Zr1 . . 66.87(5) ?
O1 Na1 Zr1 . 3_666 110.78(6) ?
O1 Na1 Zr1 3_666 3_666 18.65(4) ?
C43 Na1 Zr1 3_666 3_666 65.94(5) ?
Na1 Na1 Zr1 3_666 3_666 64.50(4) ?
C13 Na1 Zr1 . 3_666 131.45(6) ?
Zr1 Na1 Zr1 . 3_666 132.04(3) ?
O1 Na1A O1 3_666 . 93.0(4) ?
O1 Na1A C33 3_666 . 173.7(4) ?
O1 Na1A C33 . . 82.3(3) ?
O1 Na1A Na1A 3_666 3_666 47.5(3) ?
O1 Na1A Na1A . 3_666 45.5(3) ?
C33 Na1A Na1A . 3_666 127.6(4) ?
O1 Na1A Zr1 3_666 3_666 20.67(12) ?
O1 Na1A Zr1 . 3_666 113.5(3) ?
C33 Na1A Zr1 . 3_666 163.0(4) ?
O1 Na1A Zr1 3_666 . 112.0(4) ?
O1 Na1A Zr1 . . 19.14(11) ?
C33 Na1A Zr1 . . 63.50(16) ?
Na1A Na1A Zr1 3_666 . 64.5(3) ?
Zr1 Na1A Zr1 3_666 . 132.6(3) ?
O1 Na1B O1 3_666 . 92.5(7) ?
O1 Na1B C20 3_666 . 172.0(7) ?
O1 Na1B C20 . . 83.3(4) ?
O1 Na1B C13 3_666 . 155.5(7) ?
O1 Na1B C13 . . 84.5(4) ?
C20 Na1B C13 . . 31.11(17) ?
O1 Na1B Na1B 3_666 3_666 49.8(5) ?
O1 Na1B Na1B . 3_666 42.7(4) ?
C20 Na1B Na1B . 3_666 125.6(7) ?
C13 Na1B Na1B . 3_666 123.0(7) ?
O1 Na1B Zr1 3_666 3_666 20.25(19) ?
O1 Na1B Zr1 . 3_666 112.8(6) ?
C20 Na1B Zr1 . 3_666 162.4(6) ?
C13 Na1B Zr1 . 3_666 151.2(5) ?
O1 Na1B Zr1 3_666 . 112.1(6) ?
O1 Na1B Zr1 . . 19.58(17) ?
C20 Na1B Zr1 . . 64.0(3) ?
C13 Na1B Zr1 . . 66.6(3) ?
Na1B Na1B Zr1 3_666 . 62.2(4) ?
Zr1 Na1B Zr1 3_666 . 132.3(5) ?
Zr1 O1 Na1B . 3_666 137.0(4) ?
Zr1 O1 Na1A . 3_666 135.1(3) ?
Zr1 O1 Na1 . . 133.15(8) ?
Zr1 O1 Na1 . 3_666 138.86(9) ?
Na1 O1 Na1 . 3_666 87.80(7) ?
Zr1 O1 Na1A . . 137.6(2) ?
Na1A O1 Na1A 3_666 . 87.0(4) ?
Zr1 O1 Na1B . . 135.5(4) ?
Na1B O1 Na1B 3_666 . 87.5(7) ?
C12 N1 P1 . . 132.43(15) ?
C12 N1 Zr1 . . 127.04(13) ?
P1 N1 Zr1 . . 99.51(8) ?
C27 N2 P2 . . 133.32(14) ?
C27 N2 Zr1 . . 126.38(13) ?
P2 N2 Zr1 . . 99.30(8) ?
C42 N3 P3 . . 133.71(14) ?
C42 N3 Zr1 . . 125.61(13) ?
P3 N3 Zr1 . . 99.76(7) ?
C1 N4 C2 . . 162.2(3) ?
N4 C1 Co1 . . 174.2(2) ?
N4 C2 C4 . . 109.2(2) ?
N4 C2 C5 . . 108.0(3) ?
C4 C2 C5 . . 109.4(3) ?
N4 C2 C3 . . 107.1(3) ?
C4 C2 C3 . . 114.2(3) ?
C5 C2 C3 . . 108.7(3) ?
C2 C3 H3A . . 109.5 ?
C2 C3 H3B . . 109.5 ?
H3A C3 H3B . . 109.5 ?
C2 C3 H3C . . 109.5 ?
H3A C3 H3C . . 109.5 ?
H3B C3 H3C . . 109.5 ?
C2 C4 H4A . . 109.5 ?
C2 C4 H4B . . 109.5 ?
H4A C4 H4B . . 109.5 ?
C2 C4 H4C . . 109.5 ?
H4A C4 H4C . . 109.5 ?
H4B C4 H4C . . 109.5 ?
C2 C5 H5A . . 109.5 ?
C2 C5 H5B . . 109.5 ?
H5A C5 H5B . . 109.5 ?
C2 C5 H5C . . 109.5 ?
H5A C5 H5C . . 109.5 ?
H5B C5 H5C . . 109.5 ?
C7 C6 C8 . . 108.84(19) ?
C7 C6 P1 . . 113.45(15) ?
C8 C6 P1 . . 116.62(15) ?
C7 C6 H6 . . 105.7 ?
C8 C6 H6 . . 105.7 ?
P1 C6 H6 . . 105.7 ?
C6 C7 H7A . . 109.5 ?
C6 C7 H7B . . 109.5 ?
H7A C7 H7B . . 109.5 ?
C6 C7 H7C . . 109.5 ?
H7A C7 H7C . . 109.5 ?
H7B C7 H7C . . 109.5 ?
C6 C8 H8A . . 109.5 ?
C6 C8 H8B . . 109.5 ?
H8A C8 H8B . . 109.5 ?
C6 C8 H8C . . 109.5 ?
H8A C8 H8C . . 109.5 ?
H8B C8 H8C . . 109.5 ?
C10 C9 C11 . . 109.16(19) ?
C10 C9 P1 . . 112.70(16) ?
C11 C9 P1 . . 119.08(15) ?
C10 C9 H9 . . 104.8 ?
C11 C9 H9 . . 104.8 ?
P1 C9 H9 . . 104.8 ?
C9 C10 H10A . . 109.5 ?
C9 C10 H10B . . 109.5 ?
H10A C10 H10B . . 109.5 ?
C9 C10 H10C . . 109.5 ?
H10A C10 H10C . . 109.5 ?
H10B C10 H10C . . 109.5 ?
C9 C11 H11A . . 109.5 ?
C9 C11 H11B . . 109.5 ?
H11A C11 H11B . . 109.5 ?
C9 C11 H11C . . 109.5 ?
H11A C11 H11C . . 109.5 ?
H11B C11 H11C . . 109.5 ?
C17 C12 C13 . . 117.5(2) ?
C17 C12 N1 . . 122.00(19) ?
C13 C12 N1 . . 120.26(18) ?
C14 C13 C12 . . 120.0(2) ?
C14 C13 C20 . . 118.7(2) ?
C12 C13 C20 . . 121.3(2) ?
C14 C13 Na1B . . 91.9(3) ?
C12 C13 Na1B . . 110.8(4) ?
C20 C13 Na1B . . 67.4(3) ?
C14 C13 Na1 . . 90.54(14) ?
C12 C13 Na1 . . 85.56(13) ?
C20 C13 Na1 . . 94.54(15) ?
C13 C14 C15 . . 122.5(2) ?
C13 C14 H14 . . 118.7 ?
C15 C14 H14 . . 118.7 ?
C16 C15 C14 . . 117.0(2) ?
C16 C15 C19 . . 121.1(2) ?
C14 C15 C19 . . 121.9(2) ?
C15 C16 C17 . . 123.0(2) ?
C15 C16 H16 . . 118.5 ?
C17 C16 H16 . . 118.5 ?
C16 C17 C12 . . 119.7(2) ?
C16 C17 C18 . . 116.99(19) ?
C12 C17 C18 . . 123.3(2) ?
C17 C18 H18A . . 109.5 ?
C17 C18 H18B . . 109.5 ?
H18A C18 H18B . . 109.5 ?
C17 C18 H18C . . 109.5 ?
H18A C18 H18C . . 109.5 ?
H18B C18 H18C . . 109.5 ?
C15 C19 H19A . . 109.5 ?
C15 C19 H19B . . 109.5 ?
H19A C19 H19B . . 109.5 ?
C15 C19 H19C . . 109.5 ?
H19A C19 H19C . . 109.5 ?
H19B C19 H19C . . 109.5 ?
C13 C20 Na1B . . 81.5(3) ?
C13 C20 H20A . . 109.5 ?
Na1B C20 H20A . . 50.5 ?
C13 C20 H20B . . 109.5 ?
Na1B C20 H20B . . 159.9 ?
H20A C20 H20B . . 109.5 ?
C13 C20 H20C . . 109.5 ?
Na1B C20 H20C . . 81.1 ?
H20A C20 H20C . . 109.5 ?
H20B C20 H20C . . 109.5 ?
C22 C21 C23 . . 108.67(18) ?
C22 C21 P2 . . 113.56(16) ?
C23 C21 P2 . . 117.44(16) ?
C22 C21 H21 . . 105.4 ?
C23 C21 H21 . . 105.4 ?
P2 C21 H21 . . 105.4 ?
C21 C22 H22A . . 109.5 ?
C21 C22 H22B . . 109.5 ?
H22A C22 H22B . . 109.5 ?
C21 C22 H22C . . 109.5 ?
H22A C22 H22C . . 109.5 ?
H22B C22 H22C . . 109.5 ?
C21 C23 H23A . . 109.5 ?
C21 C23 H23B . . 109.5 ?
H23A C23 H23B . . 109.5 ?
C21 C23 H23C . . 109.5 ?
H23A C23 H23C . . 109.5 ?
H23B C23 H23C . . 109.5 ?
C26 C24 C25 . . 109.57(19) ?
C26 C24 P2 . . 119.18(17) ?
C25 C24 P2 . . 112.27(15) ?
C26 C24 H24 . . 104.8 ?
C25 C24 H24 . . 104.8 ?
P2 C24 H24 . . 104.8 ?
C24 C25 H25A . . 109.5 ?
C24 C25 H25B . . 109.5 ?
H25A C25 H25B . . 109.5 ?
C24 C25 H25C . . 109.5 ?
H25A C25 H25C . . 109.5 ?
H25B C25 H25C . . 109.5 ?
C24 C26 H26A . . 109.5 ?
C24 C26 H26B . . 109.5 ?
H26A C26 H26B . . 109.5 ?
C24 C26 H26C . . 109.5 ?
H26A C26 H26C . . 109.5 ?
H26B C26 H26C . . 109.5 ?
C28 C27 C32 . . 117.4(2) ?
C28 C27 N2 . . 122.03(19) ?
C32 C27 N2 . . 120.2(2) ?
C29 C28 C27 . . 119.9(2) ?
C29 C28 C35 . . 116.8(2) ?
C27 C28 C35 . . 123.3(2) ?
C30 C29 C28 . . 122.7(2) ?
C30 C29 H29 . . 118.6 ?
C28 C29 H29 . . 118.6 ?
C29 C30 C31 . . 117.0(2) ?
C29 C30 C34 . . 121.0(2) ?
C31 C30 C34 . . 121.9(2) ?
C30 C31 C32 . . 122.5(2) ?
C30 C31 H31 . . 118.7 ?
C32 C31 H31 . . 118.7 ?
C31 C32 C27 . . 120.1(2) ?
C31 C32 C33 . . 117.9(2) ?
C27 C32 C33 . . 121.9(2) ?
C32 C33 Na1A . . 84.4(3) ?
C32 C33 H33A . . 109.5 ?
Na1A C33 H33A . . 165.7 ?
C32 C33 H33B . . 109.5 ?
Na1A C33 H33B . . 60.9 ?
H33A C33 H33B . . 109.5 ?
C32 C33 H33C . . 109.5 ?
Na1A C33 H33C . . 67.3 ?
H33A C33 H33C . . 109.5 ?
H33B C33 H33C . . 109.5 ?
C30 C34 H34A . . 109.5 ?
C30 C34 H34B . . 109.5 ?
H34A C34 H34B . . 109.5 ?
C30 C34 H34C . . 109.5 ?
H34A C34 H34C . . 109.5 ?
H34B C34 H34C . . 109.5 ?
C28 C35 H35A . . 109.5 ?
C28 C35 H35B . . 109.5 ?
H35A C35 H35B . . 109.5 ?
C28 C35 H35C . . 109.5 ?
H35A C35 H35C . . 109.5 ?
H35B C35 H35C . . 109.5 ?
C37 C36 C38 . . 108.45(17) ?
C37 C36 P3 . . 114.41(14) ?
C38 C36 P3 . . 116.53(15) ?
C37 C36 H36 . . 105.5 ?
C38 C36 H36 . . 105.5 ?
P3 C36 H36 . . 105.5 ?
C36 C37 H37A . . 109.5 ?
C36 C37 H37B . . 109.5 ?
H37A C37 H37B . . 109.5 ?
C36 C37 H37C . . 109.5 ?
H37A C37 H37C . . 109.5 ?
H37B C37 H37C . . 109.5 ?
C36 C38 H38A . . 109.5 ?
C36 C38 H38B . . 109.5 ?
H38A C38 H38B . . 109.5 ?
C36 C38 H38C . . 109.5 ?
H38A C38 H38C . . 109.5 ?
H38B C38 H38C . . 109.5 ?
C41 C39 C40 . . 108.80(18) ?
C41 C39 P3 . . 112.54(15) ?
C40 C39 P3 . . 119.04(15) ?
C41 C39 H39 . . 105.1 ?
C40 C39 H39 . . 105.1 ?
P3 C39 H39 . . 105.1 ?
C39 C40 H40A . . 109.5 ?
C39 C40 H40B . . 109.5 ?
H40A C40 H40B . . 109.5 ?
C39 C40 H40C . . 109.5 ?
H40A C40 H40C . . 109.5 ?
H40B C40 H40C . . 109.5 ?
C39 C41 H41A . . 109.5 ?
C39 C41 H41B . . 109.5 ?
H41A C41 H41B . . 109.5 ?
C39 C41 H41C . . 109.5 ?
H41A C41 H41C . . 109.5 ?
H41B C41 H41C . . 109.5 ?
C47 C42 C43 . . 117.66(19) ?
C47 C42 N3 . . 122.36(19) ?
C43 C42 N3 . . 119.67(19) ?
C44 C43 C42 . . 119.9(2) ?
C44 C43 C50 . . 118.9(2) ?
C42 C43 C50 . . 121.14(19) ?
C44 C43 Na1 . 3_666 88.75(14) ?
C42 C43 Na1 . 3_666 101.27(14) ?
C50 C43 Na1 . 3_666 79.90(14) ?
C45 C44 C43 . . 122.6(2) ?
C45 C44 H44 . . 118.7 ?
C43 C44 H44 . . 118.7 ?
C46 C45 C44 . . 117.0(2) ?
C46 C45 C49 . . 121.7(2) ?
C44 C45 C49 . . 121.3(2) ?
C45 C46 C47 . . 122.9(2) ?
C45 C46 H46 . . 118.5 ?
C47 C46 H46 . . 118.5 ?
C46 C47 C42 . . 119.7(2) ?
C46 C47 C48 . . 117.3(2) ?
C42 C47 C48 . . 122.98(19) ?
C47 C48 H48A . . 109.5 ?
C47 C48 H48B . . 109.5 ?
H48A C48 H48B . . 109.5 ?
C47 C48 H48C . . 109.5 ?
H48A C48 H48C . . 109.5 ?
H48B C48 H48C . . 109.5 ?
C45 C49 H49A . . 109.5 ?
C45 C49 H49B . . 109.5 ?
H49A C49 H49B . . 109.5 ?
C45 C49 H49C . . 109.5 ?
H49A C49 H49C . . 109.5 ?
H49B C49 H49C . . 109.5 ?
C43 C50 H50A . . 109.5 ?
C43 C50 H50B . . 109.5 ?
H50A C50 H50B . . 109.5 ?
C43 C50 H50C . . 109.5 ?
H50A C50 H50C . . 109.5 ?
H50B C50 H50C . . 109.5 ?
C52 C51 H51A . . 109.5 ?
C52 C51 H51B . . 109.5 ?
H51A C51 H51B . . 109.5 ?
C52 C51 H51C . . 109.5 ?
H51A C51 H51C . . 109.5 ?
H51B C51 H51C . . 109.5 ?
C53 C52 C51 . . 115.1(3) ?
C53 C52 H52A . . 108.5 ?
C51 C52 H52A . . 108.5 ?
C53 C52 H52B . . 108.5 ?
C51 C52 H52B . . 108.5 ?
H52A C52 H52B . . 107.5 ?
C52 C53 C54 . . 113.8(2) ?
C52 C53 H53A . . 108.8 ?
C54 C53 H53A . . 108.8 ?
C52 C53 H53B . . 108.8 ?
C54 C53 H53B . . 108.8 ?
H53A C53 H53B . . 107.7 ?
C55 C54 C53 . . 114.0(3) ?
C55 C54 H54A . . 108.7 ?
C53 C54 H54A . . 108.7 ?
C55 C54 H54B . . 108.7 ?
C53 C54 H54B . . 108.7 ?
H54A C54 H54B . . 107.6 ?
C54 C55 H55A . . 109.5 ?
C54 C55 H55B . . 109.5 ?
H55A C55 H55B . . 109.5 ?
C54 C55 H55C . . 109.5 ?
H55A C55 H55C . . 109.5 ?
H55B C55 H55C . . 109.5 ?

loop_
_geom_bond_atom_site_label_1
_geom_bond_atom_site_label_2
_geom_bond_site_symmetry_2
_geom_bond_distance
_geom_bond_publ_flag
Zr1 O1 . 1.8589(15) ?
Zr1 N2 . 2.1535(17) ?
Zr1 N3 . 2.1613(16) ?
Zr1 N1 . 2.1654(17) ?
Zr1 Co1 . 2.8174(3) ?
Zr1 P2 . 2.9469(6) ?
Zr1 P1 . 2.9649(6) ?
Zr1 P3 . 2.9694(5) ?
Zr1 Na1B 3_666 3.661(14) ?
Zr1 Na1A 3_666 3.719(8) ?
Zr1 Na1 . 3.7354(12) ?
Zr1 Na1A . 3.824(9) ?
Co1 C1 . 1.810(2) ?
Co1 P2 . 2.2434(6) ?
Co1 P3 . 2.2449(6) ?
Co1 P1 . 2.2461(6) ?
P1 N1 . 1.6990(18) ?
P1 C9 . 1.870(2) ?
P1 C6 . 1.875(2) ?
P2 N2 . 1.6934(18) ?
P2 C21 . 1.868(2) ?
P2 C24 . 1.873(2) ?
P3 N3 . 1.7027(17) ?
P3 C36 . 1.868(2) ?
P3 C39 . 1.871(2) ?
Na1 O1 . 2.2090(19) ?
Na1 O1 3_666 2.2236(19) ?
Na1 C43 3_666 3.045(3) ?
Na1 Na1 3_666 3.074(2) ?
Na1 C13 . 3.118(3) ?
Na1A O1 3_666 2.163(9) ?
Na1A O1 . 2.239(9) ?
Na1A C33 . 2.920(9) ?
Na1A Na1A 3_666 3.03(2) ?
Na1B O1 3_666 2.074(16) ?
Na1B O1 . 2.340(15) ?
Na1B C20 . 2.686(16) ?
Na1B C13 . 2.877(14) ?
Na1B Na1B 3_666 3.06(3) ?
N1 C12 . 1.430(3) ?
N2 C27 . 1.430(3) ?
N3 C42 . 1.427(2) ?
N4 C1 . 1.175(3) ?
N4 C2 . 1.420(3) ?
C2 C4 . 1.490(4) ?
C2 C5 . 1.503(4) ?
C2 C3 . 1.515(5) ?
C3 H3A . 0.98 ?
C3 H3B . 0.98 ?
C3 H3C . 0.98 ?
C4 H4A . 0.98 ?
C4 H4B . 0.98 ?
C4 H4C . 0.98 ?
C5 H5A . 0.98 ?
C5 H5B . 0.98 ?
C5 H5C . 0.98 ?
C6 C7 . 1.532(3) ?
C6 C8 . 1.534(3) ?
C6 H6 . 1.0 ?
C7 H7A . 0.98 ?
C7 H7B . 0.98 ?
C7 H7C . 0.98 ?
C8 H8A . 0.98 ?
C8 H8B . 0.98 ?
C8 H8C . 0.98 ?
C9 C10 . 1.530(3) ?
C9 C11 . 1.534(3) ?
C9 H9 . 1.0 ?
C10 H10A . 0.98 ?
C10 H10B . 0.98 ?
C10 H10C . 0.98 ?
C11 H11A . 0.98 ?
C11 H11B . 0.98 ?
C11 H11C . 0.98 ?
C12 C17 . 1.414(3) ?
C12 C13 . 1.422(3) ?
C13 C14 . 1.384(3) ?
C13 C20 . 1.503(3) ?
C14 C15 . 1.392(3) ?
C14 H14 . 0.95 ?
C15 C16 . 1.378(3) ?
C15 C19 . 1.512(3) ?
C16 C17 . 1.392(3) ?
C16 H16 . 0.95 ?
C17 C18 . 1.510(3) ?
C18 H18A . 0.98 ?
C18 H18B . 0.98 ?
C18 H18C . 0.98 ?
C19 H19A . 0.98 ?
C19 H19B . 0.98 ?
C19 H19C . 0.98 ?
C20 H20A . 0.98 ?
C20 H20B . 0.98 ?
C20 H20C . 0.98 ?
C21 C22 . 1.529(3) ?
C21 C23 . 1.537(3) ?
C21 H21 . 1.0 ?
C22 H22A . 0.98 ?
C22 H22B . 0.98 ?
C22 H22C . 0.98 ?
C23 H23A . 0.98 ?
C23 H23B . 0.98 ?
C23 H23C . 0.98 ?
C24 C26 . 1.526(3) ?
C24 C25 . 1.530(3) ?
C24 H24 . 1.0 ?
C25 H25A . 0.98 ?
C25 H25B . 0.98 ?
C25 H25C . 0.98 ?
C26 H26A . 0.98 ?
C26 H26B . 0.98 ?
C26 H26C . 0.98 ?
C27 C28 . 1.410(3) ?
C27 C32 . 1.414(3) ?
C28 C29 . 1.394(3) ?
C28 C35 . 1.509(3) ?
C29 C30 . 1.380(3) ?
C29 H29 . 0.95 ?
C30 C31 . 1.384(3) ?
C30 C34 . 1.511(3) ?
C31 C32 . 1.390(3) ?
C31 H31 . 0.95 ?
C32 C33 . 1.495(3) ?
C33 H33A . 0.98 ?
C33 H33B . 0.98 ?
C33 H33C . 0.98 ?
C34 H34A . 0.98 ?
C34 H34B . 0.98 ?
C34 H34C . 0.98 ?
C35 H35A . 0.98 ?
C35 H35B . 0.98 ?
C35 H35C . 0.98 ?
C36 C37 . 1.529(3) ?
C36 C38 . 1.533(3) ?
C36 H36 . 1.0 ?
C37 H37A . 0.98 ?
C37 H37B . 0.98 ?
C37 H37C . 0.98 ?
C38 H38A . 0.98 ?
C38 H38B . 0.98 ?
C38 H38C . 0.98 ?
C39 C41 . 1.528(3) ?
C39 C40 . 1.538(3) ?
C39 H39 . 1.0 ?
C40 H40A . 0.98 ?
C40 H40B . 0.98 ?
C40 H40C . 0.98 ?
C41 H41A . 0.98 ?
C41 H41B . 0.98 ?
C41 H41C . 0.98 ?
C42 C47 . 1.410(3) ?
C42 C43 . 1.418(3) ?
C43 C44 . 1.394(3) ?
C43 C50 . 1.496(3) ?
C44 C45 . 1.385(3) ?
C44 H44 . 0.95 ?
C45 C46 . 1.380(3) ?
C45 C49 . 1.513(3) ?
C46 C47 . 1.398(3) ?
C46 H46 . 0.95 ?
C47 C48 . 1.498(3) ?
C48 H48A . 0.98 ?
C48 H48B . 0.98 ?
C48 H48C . 0.98 ?
C49 H49A . 0.98 ?
C49 H49B . 0.98 ?
C49 H49C . 0.98 ?
C50 H50A . 0.98 ?
C50 H50B . 0.98 ?
C50 H50C . 0.98 ?
C51 C52 . 1.516(4) ?
C51 H51A . 0.98 ?
C51 H51B . 0.98 ?
C51 H51C . 0.98 ?
C52 C53 . 1.507(4) ?
C52 H52A . 0.99 ?
C52 H52B . 0.99 ?
C53 C54 . 1.518(4) ?
C53 H53A . 0.99 ?
C53 H53B . 0.99 ?
C54 C55 . 1.516(4) ?
C54 H54A . 0.99 ?
C54 H54B . 0.99 ?
C55 H55A . 0.98 ?
C55 H55B . 0.98 ?
C55 H55C . 0.98 ?
